data_7216933
loop_
_publ_author_name
'Apel, Sylke'
'Nitsche, Silke'
'Beketov, Kayrat'
'Seichter, Wilhelm'
'Seidel, J.'
'Weber, Edwin'

_publ_section_title
;
 4,4&#x2032;-(Fluorene-9,9-diyl)diphenol: a new versatile building block
 for clathrate type and macrocyclic host--guest inclusion
;
_journal_issue 7
_journal_name_full 'Journal of the Chemical Society, Perkin Transactions 2'
_journal_page_first 1212
_journal_paper_doi 10.1039/b008451o
_journal_year 2001
_chemical_formula_sum 'C27 H18 N O2'
_chemical_formula_weight 388.42
_chemical_name_systematic
;
? 
;
_space_group_IT_number 14
_symmetry_cell_setting monoclinic
_symmetry_space_group_name_Hall '-P 2yn'
_symmetry_space_group_name_H-M 'P 1 21/n 1'
_atom_sites_solution_hydrogens geom
_atom_sites_solution_primary direct
_atom_sites_solution_secondary difmap
_cell_angle_alpha 90.00(3)
_cell_angle_beta 94.45(3)
_cell_angle_gamma 90.00(3)
_cell_formula_units_Z 4
_cell_length_a 11.338(3)
_cell_length_b 12.733(3)
_cell_length_c 14.245(3)
_cell_measurement_reflns_used 25
_cell_measurement_temperature 133(2)
_cell_measurement_theta_max 46.428
_cell_measurement_theta_min 13.900
_cell_volume 2050.3(8)
_computing_cell_refinement 'CAD4 software'
_computing_data_collection 'CAD4 software'
_computing_data_reduction Helena
_computing_molecular_graphics PLATON
_computing_publication_material PLATON
_computing_structure_refinement 'SHELXL-93 (Sheldrick, 1993)'
_computing_structure_solution 'SHELXS-86 (Sheldrick, 1990)'
_diffrn_ambient_temperature 133(2)
_diffrn_measurement_device 'CAD4 (Enraf-Nonius''
_diffrn_measurement_method \w--2\q
_diffrn_radiation_monochromator graphite
_diffrn_radiation_source 'fine-focus sealed tube'
_diffrn_radiation_type CuK\a
_diffrn_radiation_wavelength 1.54180
_diffrn_reflns_av_R_equivalents 0.0141
_diffrn_reflns_av_sigmaI/netI 0.0165
_diffrn_reflns_limit_h_max 12
_diffrn_reflns_limit_h_min 0
_diffrn_reflns_limit_k_max 15
_diffrn_reflns_limit_k_min 0
_diffrn_reflns_limit_l_max 17
_diffrn_reflns_limit_l_min -17
_diffrn_reflns_number 4226
_diffrn_reflns_theta_max 74.75
_diffrn_reflns_theta_min 4.66
_diffrn_standards_interval_count 250
_diffrn_standards_interval_time 3600
_diffrn_standards_number 3
_exptl_absorpt_coefficient_mu 0.628
_exptl_crystal_colour colourless
_exptl_crystal_density_diffrn 1.258
_exptl_crystal_F_000 812
_exptl_crystal_size_max 0.20
_exptl_crystal_size_mid 0.20
_exptl_crystal_size_min 0.15
_refine_diff_density_max 0.512
_refine_diff_density_min -0.182
_refine_diff_density_rms 0.049
_refine_ls_extinction_coef 0.0041(3)
_refine_ls_extinction_expression Fc^*^=kFc[1+0.001xFc^2^\l^3^/sin(2\q)]^-1/4^
_refine_ls_extinction_method SHELXL
_refine_ls_goodness_of_fit_all 1.198
_refine_ls_goodness_of_fit_obs 1.223
_refine_ls_matrix_type full
_refine_ls_number_parameters 344
_refine_ls_number_reflns 3914
_refine_ls_number_restraints 0
_refine_ls_restrained_S_all 1.195
_refine_ls_restrained_S_obs 1.223
_refine_ls_R_factor_all 0.0457
_refine_ls_R_factor_obs 0.0414
_refine_ls_shift/esd_max -0.001
_refine_ls_shift/esd_mean 0.000
_refine_ls_structure_factor_coef Fsqd
_refine_ls_weighting_details 'w=1/[\s^2^(Fo^2^)+(0.0442P)^2^+0.8283P] where P=(Fo^2^+2Fc^2^)/3'
_refine_ls_weighting_scheme calc
_refine_ls_wR_factor_all 0.1097
_refine_ls_wR_factor_obs 0.1066
_reflns_number_observed 3648
_reflns_number_total 4014
_reflns_observed_criterion >2sigma(I)
_cod_data_source_file b008451o.txt
_cod_data_source_block model8
_cod_depositor_comments
;
The following automatic conversions were performed:

'_refine_ls_weighting_scheme' value 'calc
w=1/[\s^2^(Fo^2^)+(0.0442P)^2^+0.8283P] where P=(Fo^2^+2Fc^2^)/3' was
changed to 'calc'. New tag '_refine_ls_weighting_details' was
created. The value of the new tag was set to
'w=1/[\s^2^(Fo^2^)+(0.0442P)^2^+0.8283P] where P=(Fo^2^+2Fc^2^)/3'.

Automatic conversion script
Id: cif_fix_values 3143 2015-03-26 13:38:13Z robertas 
;
_cod_original_sg_symbol_H-M P21/n
_cod_database_code 7216933

loop_
_symmetry_equiv_pos_as_xyz
'x, y, z'
'-x+1/2, y+1/2, -z+1/2'
'-x, -y, -z'
'x-1/2, -y-1/2, z-1/2'

loop_
_atom_site_aniso_label
_atom_site_aniso_U_11
_atom_site_aniso_U_22
_atom_site_aniso_U_33
_atom_site_aniso_U_23
_atom_site_aniso_U_13
_atom_site_aniso_U_12
O1 0.0466(7) 0.0271(6) 0.0253(6) -0.0076(4) -0.0024(5) 0.0066(5)
O2 0.0345(7) 0.0312(6) 0.0291(6) -0.0033(4) 0.0141(5) -0.0022(5)
C1 0.0249(8) 0.0193(7) 0.0186(6) -0.0020(5) 0.0051(5) -0.0015(5)
C2 0.0259(8) 0.0237(7) 0.0223(7) 0.0002(5) 0.0034(6) -0.0010(6)
C3 0.0344(9) 0.0255(7) 0.0256(7) 0.0033(6) 0.0048(6) 0.0035(6)
C4 0.0410(10) 0.0206(7) 0.0326(8) 0.0024(6) 0.0113(7) -0.0011(6)
C5 0.0301(9) 0.0222(7) 0.0330(8) -0.0035(6) 0.0084(6) -0.0063(6)
C6 0.0245(8) 0.0223(7) 0.0230(7) -0.0041(5) 0.0060(5) -0.0025(5)
C7 0.0237(8) 0.0262(7) 0.0230(7) -0.0059(6) 0.0042(5) -0.0020(6)
C8 0.0253(8) 0.0320(8) 0.0337(8) -0.0076(6) 0.0030(6) -0.0069(6)
C9 0.0232(9) 0.0448(10) 0.0300(8) -0.0083(7) -0.0026(6) -0.0009(7)
C10 0.0285(9) 0.0396(9) 0.0247(7) -0.0019(6) -0.0022(6) 0.0052(7)
C11 0.0272(8) 0.0295(8) 0.0229(7) -0.0003(6) 0.0008(6) 0.0017(6)
C12 0.0224(8) 0.0255(7) 0.0188(6) -0.0037(5) 0.0028(5) -0.0008(5)
C13 0.0227(8) 0.0197(7) 0.0187(6) 0.0003(5) 0.0006(5) -0.0017(5)
C14 0.0181(7) 0.0220(7) 0.0204(6) -0.0013(5) 0.0012(5) -0.0013(5)
C15 0.0230(8) 0.0224(7) 0.0227(7) 0.0012(5) 0.0026(5) -0.0009(5)
C16 0.0263(8) 0.0285(7) 0.0200(7) -0.0003(6) 0.0029(5) 0.0020(6)
C17 0.0226(8) 0.0257(7) 0.0236(7) -0.0056(6) -0.0014(5) 0.0036(6)
C18 0.0264(8) 0.0205(7) 0.0257(7) -0.0004(5) -0.0016(6) 0.0017(6)
C19 0.0243(8) 0.0232(7) 0.0211(7) 0.0013(5) 0.0007(5) 0.0005(5)
C20 0.0232(8) 0.0185(6) 0.0190(6) 0.0016(5) 0.0021(5) 0.0010(5)
C21 0.0243(8) 0.0246(7) 0.0182(6) 0.0001(5) 0.0009(5) -0.0009(6)
C22 0.0245(8) 0.0234(7) 0.0224(7) 0.0012(5) 0.0008(6) -0.0011(6)
C23 0.0270(8) 0.0201(7) 0.0223(7) 0.0025(5) 0.0063(5) 0.0039(5)
C24 0.0343(9) 0.0234(7) 0.0214(7) -0.0051(6) 0.0050(6) 0.0001(6)
C25 0.0275(8) 0.0221(7) 0.0243(7) -0.0042(5) 0.0018(6) -0.0032(6)
N 0.0536(10) 0.0448(9) 0.0338(8) 0.0009(7) -0.0053(7) 0.0058(7)
C1G 0.0345(10) 0.0434(10) 0.0275(8) 0.0042(7) 0.0048(7) 0.0063(7)
C2G 0.0338(11) 0.085(2) 0.0345(9) -0.0080(10) 0.0027(8) -0.0107(10)

loop_
_atom_site_label
_atom_site_type_symbol
_atom_site_fract_x
_atom_site_fract_y
_atom_site_fract_z
_atom_site_U_iso_or_equiv
_atom_site_thermal_displace_type
_atom_site_occupancy
_atom_site_calc_flag
O1 O -0.21940(11) 0.29862(9) 1.12189(8) 0.0332(3) Uani 1 d
H1A H -0.2094(22) 0.2704(20) 1.1826(18) 0.065(7) Uiso 1 d
O2 O 0.15643(10) 0.01759(9) 0.59222(8) 0.0310(3) Uani 1 d
C1 C -0.19468(13) -0.13659(11) 0.88953(9) 0.0208(3) Uani 1 d
C2 C -0.09924(14) -0.17934(12) 0.94317(10) 0.0239(3) Uani 1 d
H2 H -0.0270(16) -0.1371(14) 0.9562(12) 0.030(5) Uiso 1 d
C3 C -0.10971(15) -0.28047(12) 0.97904(11) 0.0284(3) Uani 1 d
H3 H -0.0426(16) -0.3118(14) 1.0173(12) 0.027(4) Uiso 1 d
C4 C -0.2132(2) -0.33801(12) 0.96044(11) 0.0310(4) Uani 1 d
H4 H -0.2212(18) -0.4087(17) 0.9863(14) 0.042(5) Uiso 1 d
C5 C -0.30772(15) -0.29674(12) 0.90480(11) 0.0282(3) Uani 1 d
H5 H -0.3793(17) -0.3368(15) 0.8920(13) 0.034(5) Uiso 1 d
C6 C -0.29799(13) -0.19537(11) 0.86949(10) 0.0230(3) Uani 1 d
C7 C -0.38235(13) -0.13180(12) 0.80983(10) 0.0242(3) Uani 1 d
C8 C -0.49567(14) -0.15527(13) 0.77066(11) 0.0303(3) Uani 1 d
H8 H -0.5316(17) -0.2240(16) 0.7817(13) 0.037(5) Uiso 1 d
C9 C -0.55576(15) -0.08041(14) 0.71395(11) 0.0329(4) Uani 1 d
H9 H -0.6339(18) -0.0944(15) 0.6854(13) 0.037(5) Uiso 1 d
C10 C -0.50321(15) 0.01560(14) 0.69678(11) 0.0312(4) Uani 1 d
H10 H -0.5464(17) 0.0668(15) 0.6591(13) 0.034(5) Uiso 1 d
C11 C -0.39036(14) 0.03977(13) 0.73682(10) 0.0266(3) Uani 1 d
H11 H -0.3546(16) 0.1086(16) 0.7248(13) 0.033(5) Uiso 1 d
C12 C -0.33018(13) -0.03424(11) 0.79365(9) 0.0222(3) Uani 1 d
C13 C -0.20634(13) -0.02665(11) 0.84606(9) 0.0204(3) Uani 1 d
C14 C -0.20855(12) 0.05939(11) 0.92175(9) 0.0202(3) Uani 1 d
C15 C -0.22140(13) 0.03576(11) 1.01574(10) 0.0226(3) Uani 1 d
H15 H -0.2250(15) -0.0378(14) 1.0352(12) 0.025(4) Uiso 1 d
C16 C -0.22727(13) 0.11403(12) 1.08350(10) 0.0249(3) Uani 1 d
H16 H -0.2351(16) 0.0963(15) 1.1493(13) 0.033(5) Uiso 1 d
C17 C -0.21842(13) 0.21818(11) 1.05750(10) 0.0242(3) Uani 1 d
C18 C -0.20674(13) 0.24438(12) 0.96402(10) 0.0244(3) Uani 1 d
H18 H -0.1992(16) 0.3188(15) 0.9483(13) 0.031(5) Uiso 1 d
C19 C -0.20291(13) 0.16582(11) 0.89675(10) 0.0229(3) Uani 1 d
H19 H -0.1951(15) 0.1854(14) 0.8291(13) 0.027(4) Uiso 1 d
C20 C -0.10814(13) -0.01017(11) 0.77912(9) 0.0202(3) Uani 1 d
H2A H 0.2049(21) 0.0778(19) 0.6087(16) 0.056(6) Uiso 1 d
C21 C -0.00550(13) 0.04595(11) 0.80458(10) 0.0224(3) Uani 1 d
H21 H 0.0054(16) 0.0818(14) 0.8678(13) 0.030(4) Uiso 1 d
C22 C 0.08412(13) 0.05574(11) 0.74371(10) 0.0235(3) Uani 1 d
H22 H 0.1564(17) 0.0969(15) 0.7633(12) 0.030(4) Uiso 1 d
C23 C 0.07197(13) 0.00860(11) 0.65552(10) 0.0229(3) Uani 1 d
C24 C -0.02838(14) -0.05015(12) 0.62965(10) 0.0263(3) Uani 1 d
H24 H -0.0380(16) -0.0799(15) 0.5666(13) 0.035(5) Uiso 1 d
C25 C -0.11695(14) -0.05918(11) 0.69100(10) 0.0246(3) Uani 1 d
H25 H -0.1894(17) -0.1023(16) 0.6719(13) 0.036(5) Uiso 1 d
N N 0.1684(2) 0.72985(13) 0.68682(11) 0.0445(4) Uani 1 d
C1G C 0.1036(2) 0.69469(15) 0.63071(12) 0.0350(4) Uani 1 d
C2G C 0.0193(2) 0.6483(2) 0.55985(13) 0.0509(5) Uani 1 d

loop_
_atom_type_symbol
_atom_type_description
_atom_type_scat_dispersion_real
_atom_type_scat_dispersion_imag
_atom_type_scat_source
C C 0.0181 0.0091 'International Tables Vol C Tables 4.2.6.8 and 6.1.1.4'
H H 0.0000 0.0000 'International Tables Vol C Tables 4.2.6.8 and 6.1.1.4'
O O 0.0492 0.0322 'International Tables Vol C Tables 4.2.6.8 and 6.1.1.4'
N N 0.0311 0.0180 'International Tables Vol C Tables 4.2.6.8 and 6.1.1.4'

loop_
_geom_angle_atom_site_label_1
_geom_angle_atom_site_label_2
_geom_angle_atom_site_label_3
_geom_angle
C2 C1 C6 120.47(13)
C2 C1 C13 128.35(13)
C6 C1 C13 111.18(13)
C1 C2 C3 118.66(14)
C4 C3 C2 120.75(15)
C5 C4 C3 120.84(14)
C4 C5 C6 118.58(15)
C5 C6 C1 120.66(14)
C5 C6 C7 130.70(14)
C1 C6 C7 108.64(13)
C8 C7 C12 120.79(15)
C8 C7 C6 130.64(14)
C12 C7 C6 108.57(13)
C9 C8 C7 118.7(2)
C10 C9 C8 120.5(2)
C9 C10 C11 121.0(2)
C12 C11 C10 118.9(2)
C11 C12 C7 120.20(14)
C11 C12 C13 128.95(13)
C7 C12 C13 110.84(13)
C1 C13 C20 109.38(11)
C1 C13 C14 111.89(11)
C20 C13 C14 112.95(11)
C1 C13 C12 100.68(11)
C20 C13 C12 112.64(11)
C14 C13 C12 108.68(12)
C15 C14 C19 117.59(13)
C15 C14 C13 121.95(12)
C19 C14 C13 120.39(12)
C14 C15 C16 121.77(14)
C17 C16 C15 119.50(13)
O1 C17 C16 122.08(13)
O1 C17 C18 117.82(13)
C16 C17 C18 120.10(13)
C19 C18 C17 119.93(14)
C18 C19 C14 121.07(13)
C21 C20 C25 117.64(13)
C21 C20 C13 122.76(12)
C25 C20 C13 119.45(13)
C20 C21 C22 121.37(13)
C23 C22 C21 119.92(14)
O2 C23 C24 118.09(13)
O2 C23 C22 122.25(14)
C24 C23 C22 119.66(14)
C25 C24 C23 119.77(13)
C24 C25 C20 121.61(14)
N C1G C2G 178.9(2)

loop_
_geom_bond_atom_site_label_1
_geom_bond_atom_site_label_2
_geom_bond_distance
O1 C17 1.376(2)
O2 C23 1.370(2)
C1 C2 1.387(2)
C1 C6 1.401(2)
C1 C13 1.532(2)
C2 C3 1.394(2)
C3 C4 1.391(2)
C4 C5 1.386(2)
C5 C6 1.393(2)
C6 C7 1.472(2)
C7 C8 1.393(2)
C7 C12 1.403(2)
C8 C9 1.393(2)
C9 C10 1.390(3)
C10 C11 1.394(2)
C11 C12 1.387(2)
C12 C13 1.541(2)
C13 C20 1.535(2)
C13 C14 1.539(2)
C14 C15 1.391(2)
C14 C19 1.404(2)
C15 C16 1.393(2)
C16 C17 1.383(2)
C17 C18 1.389(2)
C18 C19 1.388(2)
C20 C21 1.390(2)
C20 C25 1.398(2)
C21 C22 1.392(2)
C22 C23 1.389(2)
C23 C24 1.387(2)
C24 C25 1.386(2)
N C1G 1.135(2)
C1G C2G 1.460(3)
